data_2300107
loop_
_publ_author_name
'Kusz, Joachim'
'Schollmeyer, Dieter'
'Spiering, Hartmunt'
'G\"utlich, Philipp'

_publ_section_title
;
 The LIESST state of [Fe(pic)~3~]Cl~2~.EtOH -- the superstructure under
 continuous irradiation
;
_journal_coden_ASTM JACGAR
_journal_issue 3
_journal_name_full 'Journal of Applied Crystallography'
_journal_page_first 528
_journal_page_last 536
_journal_paper_doi 10.1107/S0021889805009891
_journal_volume 38
_journal_year 2005
_chemical_formula_moiety 'C18 H24 Fe N6, C2 H6 O, 2(Cl)'
_chemical_formula_sum 'C20 H30 Cl2 Fe N6 O'
_chemical_formula_weight 497.25
_chemical_name_common
;
 tris(2-Picolylamine)-iron(ii) chloride ethanol solvate
;
_chemical_name_systematic
;
 tris(2-Picolylamine)-iron(ii) chloride ethanol solvate
;
_space_group_IT_number 14
_symmetry_cell_setting monoclinic
_symmetry_space_group_name_Hall '-P 2ybc'
_symmetry_space_group_name_H-M 'P 1 21/c 1'
_atom_sites_solution_hydrogens geom
_atom_sites_solution_primary direct
_atom_sites_solution_secondary difmap
_audit_creation_method SHELXL-97
_cell_angle_alpha 90.00
_cell_angle_beta 117.184(17)
_cell_angle_gamma 90.00
_cell_formula_units_Z 4
_cell_length_a 10.7322(14)
_cell_length_b 21.5055(7)
_cell_length_c 11.323(2)
_cell_measurement_reflns_used 60
_cell_measurement_temperature 10(2)
_cell_measurement_theta_max 40
_cell_measurement_theta_min 30
_cell_volume 2324.7(6)
_computing_cell_refinement 'STADI4 (Stoe, 1995)'
_computing_data_collection 'CrysAlis (Oxford Diffraction, 2002)'
_computing_data_reduction 'CrysAlis (Oxford Diffraction, 2002)'
_computing_molecular_graphics 'PLATON (Spek, 2003)'
_computing_publication_material 'SHELXL-97 (Sheldrick, 1997)'
_computing_structure_refinement 'SHELXL-97 (Sheldrick, 1997)'
_computing_structure_solution 'SIR-92 (Altomare, 1994)'
_diffrn_ambient_temperature 10.0(10)
_diffrn_measured_fraction_theta_full 0.904
_diffrn_measured_fraction_theta_max 0.904
_diffrn_measurement_device_type 'CCD Oxford Diffraction'
_diffrn_measurement_method \f-scans
_diffrn_radiation_monochromator graphite
_diffrn_radiation_source 'fine-focus rotating anode'
_diffrn_radiation_type MoK\a
_diffrn_radiation_wavelength 0.71073
_diffrn_reflns_av_R_equivalents 0.1049
_diffrn_reflns_av_sigmaI/netI 0.0715
_diffrn_reflns_limit_h_max 13
_diffrn_reflns_limit_h_min -13
_diffrn_reflns_limit_k_max 27
_diffrn_reflns_limit_k_min -26
_diffrn_reflns_limit_l_max 13
_diffrn_reflns_limit_l_min -14
_diffrn_reflns_number 20473
_diffrn_reflns_theta_full 27.85
_diffrn_reflns_theta_max 27.85
_diffrn_reflns_theta_min 3.91
_diffrn_standards_interval_count 0
_diffrn_standards_interval_time 0
_diffrn_standards_number 0
_exptl_absorpt_coefficient_mu 0.902
_exptl_absorpt_correction_T_max 0.835
_exptl_absorpt_correction_T_min 0.730
_exptl_absorpt_correction_type multi-scan
_exptl_crystal_colour red
_exptl_crystal_density_diffrn 1.421
_exptl_crystal_density_method 'not measured'
_exptl_crystal_description block
_exptl_crystal_F_000 1040
_exptl_crystal_size_max 0.4
_exptl_crystal_size_mid 0.3
_exptl_crystal_size_min 0.2
_refine_diff_density_max 0.615
_refine_diff_density_min -0.569
_refine_ls_extinction_coef 0.0044(8)
_refine_ls_extinction_expression Fc^*^=kFc[1+0.001xFc^2^\l^3^/sin(2\q)]^-1/4^
_refine_ls_extinction_method SHELXL
_refine_ls_goodness_of_fit_ref 1.110
_refine_ls_hydrogen_treatment mixed
_refine_ls_matrix_type full
_refine_ls_number_parameters 274
_refine_ls_number_reflns 5154
_refine_ls_number_restraints 0
_refine_ls_restrained_S_all 1.110
_refine_ls_R_factor_all 0.0730
_refine_ls_R_factor_gt 0.0595
_refine_ls_shift/su_max 0.001
_refine_ls_shift/su_mean 0.000
_refine_ls_structure_factor_coef Fsqd
_refine_ls_weighting_details 'w=1/[\s^2^(Fo^2^)+(0.0401P)^2^+5.8012P] where P=(Fo^2^+2Fc^2^)/3'
_refine_ls_weighting_scheme calc
_refine_ls_wR_factor_gt 0.1237
_refine_ls_wR_factor_ref 0.1301
_reflns_number_gt 4302
_reflns_number_total 5154
_reflns_threshold_expression >2sigma(I)
_cod_duplicate_entry 2300096
_cod_data_source_file aj5030.cif
_cod_data_source_block fpic10k
_cod_depositor_comments
;
The following automatic conversions were performed:

'_refine_ls_weighting_scheme' value 'calc
w=1/[\s^2^(Fo^2^)+(0.0401P)^2^+5.8012P] where P=(Fo^2^+2Fc^2^)/3' was
changed to 'calc'. New tag '_refine_ls_weighting_details' was
created. The value of the new tag was set to
'w=1/[\s^2^(Fo^2^)+(0.0401P)^2^+5.8012P] where P=(Fo^2^+2Fc^2^)/3'.

Automatic conversion script
Id: cif_fix_values 3143 2015-03-26 13:38:13Z robertas 
;
_cod_original_cell_volume 2324.7(5)
_cod_original_sg_symbol_H-M 'P 21/c'
_cod_database_code 2300107

loop_
_symmetry_equiv_pos_as_xyz
'x, y, z'
'-x, y+1/2, -z+1/2'
'-x, -y, -z'
'x, -y-1/2, z-1/2'

loop_
_atom_site_label
_atom_site_fract_x
_atom_site_fract_y
_atom_site_fract_z
_atom_site_U_iso_or_equiv
_atom_site_adp_type
_atom_site_calc_flag
_atom_site_refinement_flags
_atom_site_occupancy
_atom_site_disorder_assembly
_atom_site_disorder_group
_atom_site_type_symbol
Fe1 0.02410(5) 0.13315(2) 0.80247(5) 0.00395(14) Uani d . 1 . . Fe
Cl2 0.26959(8) 0.27370(4) 1.08624(8) 0.00741(18) Uani d . 1 . . Cl
Cl1 -0.14068(8) 0.06988(4) 1.06312(8) 0.00677(18) Uani d . 1 . . Cl
N6 -0.1460(3) 0.18464(13) 0.7601(3) 0.0061(5) Uani d . 1 . . N
N4 0.2172(3) 0.09936(12) 0.8709(3) 0.0059(5) Uani d . 1 . . N
N1 -0.0586(3) 0.05172(13) 0.8208(3) 0.0057(5) Uani d . 1 . . N
H1A -0.1015 0.0556 0.8774 0.007 Uiso d R 1 . . H
H1B 0.0143 0.0233 0.8444 0.007 Uiso d R 1 . . H
N5 0.0966(3) 0.21592(13) 0.7730(3) 0.0069(6) Uani d . 1 . . N
H5A 0.1479 0.2306 0.8618 0.008 Uiso d R 1 . . H
H5B 0.1758 0.2183 0.7477 0.008 Uiso d R 1 . . H
N3 0.0886(3) 0.14735(13) 0.9983(3) 0.0066(5) Uani d . 1 . . N
H3A 0.0260 0.1424 1.0143 0.008 Uiso d R 1 . . H
H3B 0.1105 0.1875 1.0056 0.008 Uiso d R 1 . . H
N2 -0.0462(3) 0.10272(13) 0.6159(3) 0.0052(5) Uani d . 1 . . N
C2 -0.1364(3) 0.05417(15) 0.5830(3) 0.0062(6) Uani d . 1 . . C
C15 -0.2553(3) 0.28348(15) 0.6753(3) 0.0080(6) Uani d . 1 . . C
H15 -0.2536 0.3222 0.6359 0.010 Uiso calc R 1 . . H
O32 0.3013(2) 0.39001(12) 0.9307(3) 0.0124(5) Uani d . 1 . . O
H32 0.2893(8) 0.3609(18) 0.962(2) 0.019 Uiso calc R 1 . . H
C18 -0.2523(3) 0.17177(15) 0.7898(3) 0.0063(6) Uani d . 1 . . C
H18 -0.2513 0.1331 0.8310 0.008 Uiso calc R 1 . . H
C5 -0.0631(3) 0.09669(15) 0.3965(3) 0.0072(6) Uani d . 1 . . C
H5 -0.0352 0.1122 0.3337 0.009 Uiso calc R 1 . . H
C8 0.2874(3) 0.09266(15) 1.0044(3) 0.0065(6) Uani d . 1 . . C
C13 -0.0225(3) 0.25513(15) 0.6834(3) 0.0069(6) Uani d . 1 . . C
H13A -0.0456 0.2464 0.5898 0.008 Uiso calc R 1 . . H
H13B 0.0028 0.2996 0.7013 0.008 Uiso calc R 1 . . H
C11 0.4347(3) 0.08196(15) 0.8623(3) 0.0088(7) Uani d . 1 . . C
H11 0.4836 0.0785 0.8107 0.011 Uiso calc R 1 . . H
C3 -0.1923(3) 0.02574(15) 0.4601(3) 0.0075(7) Uani d . 1 . . C
H3 -0.2551 -0.0082 0.4413 0.009 Uiso calc R 1 . . H
C14 -0.1474(3) 0.24112(15) 0.7065(3) 0.0060(6) Uani d . 1 . . C
C16 -0.3657(3) 0.26896(16) 0.7021(3) 0.0082(6) Uani d . 1 . . C
H16 -0.4417 0.2969 0.6794 0.010 Uiso calc R 1 . . H
C1 -0.1724(3) 0.03229(16) 0.6909(3) 0.0070(6) Uani d . 1 . . C
H1AA -0.2624 0.0508 0.6776 0.008 Uiso calc R 1 . . H
H1BB -0.1822 -0.0135 0.6878 0.008 Uiso calc R 1 . . H
C9 0.4298(3) 0.08029(15) 1.0699(3) 0.0082(6) Uani d . 1 . . C
H9 0.4756 0.0754 1.1637 0.010 Uiso calc R 1 . . H
C6 -0.0119(3) 0.12317(15) 0.5212(3) 0.0061(6) Uani d . 1 . . C
H6 0.0506 0.1574 0.5416 0.007 Uiso calc R 1 . . H
C4 -0.1558(3) 0.04726(15) 0.3640(3) 0.0080(6) Uani d . 1 . . C
H4 -0.1934 0.0286 0.2786 0.010 Uiso calc R 1 . . H
C7 0.1982(3) 0.10096(16) 1.0740(3) 0.0076(6) Uani d . 1 . . C
H7A 0.1546 0.0609 1.0776 0.009 Uiso calc R 1 . . H
H7B 0.2562 0.1157 1.1660 0.009 Uiso calc R 1 . . H
C12 0.2917(3) 0.09409(15) 0.8016(3) 0.0066(6) Uani d . 1 . . C
H12 0.2443 0.0989 0.7079 0.008 Uiso calc R 1 . . H
C17 -0.3620(3) 0.21236(16) 0.7630(3) 0.0079(6) Uani d . 1 . . C
H17 -0.4341 0.2017 0.7860 0.009 Uiso calc R 1 . . H
C31 0.4471(4) 0.39605(16) 0.9684(4) 0.0124(7) Uani d . 1 . . C
H31A 0.4993 0.4001 1.0661 0.015 Uiso calc R 1 . . H
H31B 0.4623 0.4346 0.9288 0.015 Uiso calc R 1 . . H
C30 0.5053(4) 0.34127(17) 0.9248(4) 0.0135(7) Uani d . 1 . . C
H30A 0.5000 0.3037 0.9711 0.020 Uiso calc R 1 . . H
H30B 0.6033 0.3495 0.9465 0.020 Uiso calc R 1 . . H
H30C 0.4504 0.3353 0.8288 0.020 Uiso calc R 1 . . H
C10 0.5049(3) 0.07500(15) 0.9987(4) 0.0092(7) Uani d . 1 . . C
H10 0.6027 0.0668 1.0424 0.011 Uiso calc R 1 . . H

loop_
_atom_site_aniso_label
_atom_site_aniso_U_11
_atom_site_aniso_U_22
_atom_site_aniso_U_33
_atom_site_aniso_U_12
_atom_site_aniso_U_13
_atom_site_aniso_U_23
Fe1 0.0041(2) 0.0037(2) 0.0039(2) -0.00008(16) 0.00172(18) -0.00002(17)
Cl2 0.0070(4) 0.0068(4) 0.0082(4) -0.0002(3) 0.0033(3) -0.0004(3)
Cl1 0.0073(3) 0.0069(4) 0.0067(4) 0.0007(3) 0.0037(3) 0.0004(3)
N6 0.0072(13) 0.0068(13) 0.0028(13) -0.0022(10) 0.0009(11) -0.0008(11)
N4 0.0060(12) 0.0037(13) 0.0077(14) -0.0005(10) 0.0029(11) -0.0004(10)
N1 0.0039(12) 0.0072(13) 0.0062(14) -0.0004(10) 0.0023(11) -0.0024(11)
N5 0.0062(13) 0.0075(13) 0.0072(14) -0.0001(10) 0.0032(11) 0.0004(11)
N3 0.0055(12) 0.0059(13) 0.0105(14) -0.0012(10) 0.0053(11) 0.0011(11)
N2 0.0050(12) 0.0055(13) 0.0041(13) 0.0011(10) 0.0012(11) 0.0009(11)
C2 0.0049(14) 0.0069(15) 0.0064(16) 0.0018(12) 0.0022(13) 0.0008(12)
C15 0.0079(15) 0.0060(15) 0.0073(16) -0.0001(12) 0.0012(13) 0.0004(13)
O32 0.0095(12) 0.0097(12) 0.0193(14) 0.0024(9) 0.0077(11) 0.0064(11)
C18 0.0049(14) 0.0077(15) 0.0048(15) -0.0010(12) 0.0009(13) -0.0009(12)
C5 0.0059(14) 0.0083(16) 0.0075(16) 0.0024(12) 0.0032(13) 0.0023(13)
C8 0.0088(15) 0.0027(14) 0.0076(16) -0.0009(12) 0.0032(13) 0.0006(12)
C13 0.0057(14) 0.0072(15) 0.0085(16) 0.0011(12) 0.0038(13) 0.0008(13)
C11 0.0114(16) 0.0060(15) 0.0123(17) 0.0008(12) 0.0081(14) -0.0006(13)
C3 0.0062(15) 0.0075(16) 0.0080(16) 0.0008(12) 0.0026(13) 0.0006(13)
C14 0.0084(15) 0.0058(15) 0.0019(15) -0.0008(12) 0.0007(12) 0.0000(12)
C16 0.0081(15) 0.0093(16) 0.0063(16) 0.0029(12) 0.0026(13) -0.0004(13)
C1 0.0075(15) 0.0076(15) 0.0073(16) -0.0024(12) 0.0046(13) -0.0016(13)
C9 0.0081(15) 0.0063(16) 0.0074(16) 0.0002(12) 0.0011(13) 0.0006(13)
C6 0.0047(14) 0.0062(15) 0.0058(16) 0.0001(12) 0.0009(12) 0.0007(12)
C4 0.0090(15) 0.0077(16) 0.0062(16) 0.0011(12) 0.0027(13) 0.0005(13)
C7 0.0057(14) 0.0098(16) 0.0049(15) 0.0006(12) 0.0002(13) 0.0002(13)
C12 0.0103(15) 0.0030(14) 0.0079(16) -0.0017(12) 0.0053(13) -0.0025(12)
C17 0.0070(15) 0.0096(16) 0.0083(16) 0.0001(12) 0.0045(13) -0.0015(13)
C31 0.0095(16) 0.0115(17) 0.0147(18) -0.0006(13) 0.0042(14) 0.0012(14)
C30 0.0106(16) 0.0175(18) 0.0113(17) 0.0065(14) 0.0040(14) 0.0027(15)
C10 0.0058(14) 0.0060(16) 0.0135(17) 0.0008(12) 0.0024(13) 0.0017(13)

loop_
_atom_type_symbol
_atom_type_description
_atom_type_scat_dispersion_real
_atom_type_scat_dispersion_imag
_atom_type_scat_source
C C 0.0033 0.0016 'International Tables Vol C Tables 4.2.6.8 and 6.1.1.4'
H H 0.0000 0.0000 'International Tables Vol C Tables 4.2.6.8 and 6.1.1.4'
N N 0.0061 0.0033 'International Tables Vol C Tables 4.2.6.8 and 6.1.1.4'
O O 0.0106 0.0060 'International Tables Vol C Tables 4.2.6.8 and 6.1.1.4'
Cl Cl 0.1484 0.1585 'International Tables Vol C Tables 4.2.6.8 and 6.1.1.4'
Fe Fe 0.3463 0.8444 'International Tables Vol C Tables 4.2.6.8 and 6.1.1.4'

loop_
_geom_angle_atom_site_label_1
_geom_angle_atom_site_label_2
_geom_angle_atom_site_label_3
_geom_angle_site_symmetry_1
_geom_angle_site_symmetry_3
_geom_angle
_geom_angle_publ_flag
N4 Fe1 N6 . . 166.30(11) ?
N4 Fe1 N2 . . 96.60(11) ?
N6 Fe1 N2 . . 93.74(11) ?
N4 Fe1 N1 . . 94.13(11) ?
N6 Fe1 N1 . . 96.25(11) ?
N2 Fe1 N1 . . 81.56(11) ?
N4 Fe1 N3 . . 81.60(11) ?
N6 Fe1 N3 . . 89.85(11) ?
N2 Fe1 N3 . . 169.25(11) ?
N1 Fe1 N3 . . 87.97(11) ?
N4 Fe1 N5 . . 88.56(11) ?
N6 Fe1 N5 . . 81.46(11) ?
N2 Fe1 N5 . . 95.79(11) ?
N1 Fe1 N5 . . 176.41(11) ?
N3 Fe1 N5 . . 94.76(11) ?
C18 N6 C14 . . 117.1(3) ?
C18 N6 Fe1 . . 127.4(2) ?
C14 N6 Fe1 . . 115.2(2) ?
C8 N4 C12 . . 117.6(3) ?
C8 N4 Fe1 . . 115.0(2) ?
C12 N4 Fe1 . . 126.1(2) ?
C1 N1 Fe1 . . 110.2(2) ?
C13 N5 Fe1 . . 109.64(19) ?
C7 N3 Fe1 . . 108.5(2) ?
C2 N2 C6 . . 116.8(3) ?
C2 N2 Fe1 . . 114.8(2) ?
C6 N2 Fe1 . . 128.4(2) ?
N2 C2 C3 . . 123.0(3) ?
N2 C2 C1 . . 115.6(3) ?
C3 C2 C1 . . 121.5(3) ?
C14 C15 C16 . . 119.6(3) ?
N6 C18 C17 . . 123.0(3) ?
C6 C5 C4 . . 119.3(3) ?
N4 C8 C9 . . 122.2(3) ?
N4 C8 C7 . . 114.2(3) ?
C9 C8 C7 . . 123.6(3) ?
N5 C13 C14 . . 109.0(3) ?
C10 C11 C12 . . 119.2(3) ?
C2 C3 C4 . . 119.5(3) ?
N6 C14 C15 . . 122.7(3) ?
N6 C14 C13 . . 115.3(3) ?
C15 C14 C13 . . 122.0(3) ?
C15 C16 C17 . . 118.2(3) ?
N1 C1 C2 . . 108.4(3) ?
C10 C9 C8 . . 119.9(3) ?
N2 C6 C5 . . 123.3(3) ?
C5 C4 C3 . . 118.1(3) ?
N3 C7 C8 . . 107.7(3) ?
N4 C12 C11 . . 122.6(3) ?
C18 C17 C16 . . 119.3(3) ?
O32 C31 C30 . . 113.0(3) ?
C9 C10 C11 . . 118.5(3) ?

loop_
_geom_bond_atom_site_label_1
_geom_bond_atom_site_label_2
_geom_bond_site_symmetry_2
_geom_bond_distance
_geom_bond_publ_flag
Fe1 N4 . 1.989(3) ?
Fe1 N6 . 1.997(3) ?
Fe1 N2 . 2.001(3) ?
Fe1 N1 . 2.017(3) ?
Fe1 N3 . 2.022(3) ?
Fe1 N5 . 2.031(3) ?
N6 C18 . 1.357(4) ?
N6 C14 . 1.355(4) ?
N4 C8 . 1.354(4) ?
N4 C12 . 1.357(4) ?
N1 C1 . 1.479(4) ?
N5 C13 . 1.480(4) ?
N3 C7 . 1.480(4) ?
N2 C2 . 1.355(4) ?
N2 C6 . 1.356(4) ?
C2 C3 . 1.381(5) ?
C2 C1 . 1.515(4) ?
C15 C14 . 1.387(4) ?
C15 C16 . 1.385(5) ?
O32 C31 . 1.427(4) ?
C18 C17 . 1.384(4) ?
C5 C6 . 1.382(5) ?
C5 C4 . 1.386(5) ?
C8 C9 . 1.385(4) ?
C8 C7 . 1.503(4) ?
C13 C14 . 1.508(4) ?
C11 C10 . 1.383(5) ?
C11 C12 . 1.389(5) ?
C3 C4 . 1.393(4) ?
C16 C17 . 1.391(5) ?
C9 C10 . 1.382(5) ?
C31 C30 . 1.518(5) ?
